data_4325834
loop_
_publ_author_name
'Julia M. Stauber'
'Andrew L. Wadler'
'Curtis E. Moore'
'Arnold L. Rheingold'
'Joshua S. Figueroa'

_publ_section_title
;
 Coordination Properties of 2,5-Dimesitylpyridine: An Encumbering and
 Versatile Ligand for Transition-Metal Chemistry
;
_journal_name_full 'Inorganic Chemistry'
_journal_page_first 7309
_journal_page_last 7316
_journal_paper_doi 10.1021/ic201205p
_journal_volume 50
_journal_year 2011
_chemical_formula_sum 'C47 H50 Ag F3 N2 O3 S'
_chemical_formula_weight 887.82
_chemical_name_common '[Ag(2,5-Mes2py)2]OTf'
_chemical_name_systematic
; 
 ? 
;
_space_group_IT_number 15
_symmetry_cell_setting monoclinic
_symmetry_space_group_name_Hall '-C 2yc'
_symmetry_space_group_name_H-M 'C 1 2/c 1'
_atom_sites_solution_hydrogens geom
_atom_sites_solution_primary direct
_atom_sites_solution_secondary difmap
_audit_creation_method SHELXL-97
_cell_angle_alpha 90.00
_cell_angle_beta 92.808(2)
_cell_angle_gamma 90.00
_cell_formula_units_Z 8
_cell_length_a 41.6469(17)
_cell_length_b 11.4102(5)
_cell_length_c 17.7925(7)
_cell_measurement_reflns_used 8219
_cell_measurement_temperature 90(2)
_cell_measurement_theta_max 27.83
_cell_measurement_theta_min 2.54
_cell_volume 8444.8(6)
_computing_cell_refinement 'Bruker SAINT'
_computing_data_collection 'Bruker APEX2'
_computing_data_reduction 'Bruker SAINT'
_computing_molecular_graphics 'Bruker SHELXTL'
_computing_publication_material 'Bruker SHELXTL'
_computing_structure_refinement 'SHELXL-97 (Sheldrick, 2008)'
_computing_structure_solution 'SHELXS-97 (Sheldrick, 2008)'
_diffrn_ambient_temperature 90(2)
_diffrn_measured_fraction_theta_full 0.997
_diffrn_measured_fraction_theta_max 0.992
_diffrn_measurement_device_type 'Bruker APEX-II CCD'
_diffrn_measurement_method '\f and \w scans'
_diffrn_radiation_monochromator graphite
_diffrn_radiation_source 'fine-focus sealed tube'
_diffrn_radiation_type MoK\a
_diffrn_radiation_wavelength 0.71073
_diffrn_reflns_av_R_equivalents 0.0735
_diffrn_reflns_av_sigmaI/netI 0.0700
_diffrn_reflns_limit_h_max 54
_diffrn_reflns_limit_h_min -53
_diffrn_reflns_limit_k_max 14
_diffrn_reflns_limit_k_min -14
_diffrn_reflns_limit_l_max 23
_diffrn_reflns_limit_l_min -23
_diffrn_reflns_number 37338
_diffrn_reflns_theta_full 25.00
_diffrn_reflns_theta_max 27.93
_diffrn_reflns_theta_min 2.29
_exptl_absorpt_coefficient_mu 0.583
_exptl_absorpt_correction_T_max 0.9548
_exptl_absorpt_correction_T_min 0.8585
_exptl_absorpt_correction_type multi-scan
_exptl_absorpt_process_details SADABS
_exptl_crystal_colour Colorless
_exptl_crystal_density_diffrn 1.397
_exptl_crystal_description Block
_exptl_crystal_F_000 3680
_exptl_crystal_size_max 0.27
_exptl_crystal_size_mid 0.20
_exptl_crystal_size_min 0.08
_refine_diff_density_max 0.397
_refine_diff_density_min -0.493
_refine_diff_density_rms 0.087
_refine_ls_extinction_method none
_refine_ls_goodness_of_fit_ref 1.012
_refine_ls_hydrogen_treatment constr
_refine_ls_matrix_type full
_refine_ls_number_parameters 526
_refine_ls_number_reflns 10045
_refine_ls_number_restraints 0
_refine_ls_restrained_S_all 1.012
_refine_ls_R_factor_all 0.0580
_refine_ls_R_factor_gt 0.0376
_refine_ls_shift/su_max 0.001
_refine_ls_shift/su_mean 0.000
_refine_ls_structure_factor_coef Fsqd
_refine_ls_weighting_details 'calc w=1/[\s^2^(Fo^2^)+(0.0288P)^2^+5.0937P] where P=(Fo^2^+2Fc^2^)/3'
_refine_ls_weighting_scheme calc
_refine_ls_wR_factor_gt 0.0816
_refine_ls_wR_factor_ref 0.0899
_reflns_number_gt 7766
_reflns_number_total 10045
_reflns_threshold_expression >2sigma(I)
_cod_data_source_file ic201205p_si_002_2.cif
_cod_data_source_block JFig361
_cod_database_code 4325834

loop_
_symmetry_equiv_pos_as_xyz
'x, y, z'
'-x, y, -z+1/2'
'x+1/2, y+1/2, z'
'-x+1/2, y+1/2, -z+1/2'
'-x, -y, -z'
'x, -y, z-1/2'
'-x+1/2, -y+1/2, -z'
'x+1/2, -y+1/2, z-1/2'

loop_
_atom_site_label
_atom_site_type_symbol
_atom_site_fract_x
_atom_site_fract_y
_atom_site_fract_z
_atom_site_U_iso_or_equiv
_atom_site_adp_type
_atom_site_occupancy
_atom_site_symmetry_multiplicity
_atom_site_calc_flag
_atom_site_refinement_flags
Ag1 Ag 0.886166(4) 0.655175(15) 0.425754(10) 0.01464(6) Uani 1 1 d .
N1 N 0.93568(5) 0.68661(16) 0.40196(11) 0.0132(4) Uani 1 1 d .
N2 N 0.83675(5) 0.59930(17) 0.42042(11) 0.0140(4) Uani 1 1 d .
C1 C 0.94880(5) 0.7938(2) 0.40399(13) 0.0130(5) Uani 1 1 d .
H1 H 0.9370 0.8559 0.4252 0.016 Uiso 1 1 calc R
C2 C 0.97883(6) 0.8192(2) 0.37656(13) 0.0143(5) Uani 1 1 d .
C3 C 0.99594(6) 0.7260(2) 0.34874(13) 0.0169(5) Uani 1 1 d .
H3 H 1.0166 0.7387 0.3299 0.020 Uiso 1 1 calc R
C4 C 0.98296(6) 0.6144(2) 0.34841(14) 0.0174(5) Uani 1 1 d .
H4 H 0.9950 0.5502 0.3309 0.021 Uiso 1 1 calc R
C5 C 0.95242(6) 0.5962(2) 0.37348(13) 0.0136(5) Uani 1 1 d .
C6 C 0.99020(6) 0.9430(2) 0.37434(13) 0.0137(5) Uani 1 1 d .
C7 C 1.01847(6) 0.9769(2) 0.41487(13) 0.0142(5) Uani 1 1 d .
C8 C 1.02818(6) 1.0932(2) 0.41070(14) 0.0189(5) Uani 1 1 d .
H8 H 1.0476 1.1165 0.4368 0.023 Uiso 1 1 calc R
C9 C 1.01054(6) 1.1762(2) 0.36988(14) 0.0203(6) Uani 1 1 d .
C10 C 0.98268(6) 1.1406(2) 0.33042(14) 0.0205(5) Uani 1 1 d .
H10 H 0.9703 1.1972 0.3026 0.025 Uiso 1 1 calc R
C11 C 0.97235(6) 1.0248(2) 0.33031(13) 0.0165(5) Uani 1 1 d .
C12 C 1.03781(6) 0.8925(2) 0.46400(14) 0.0186(5) Uani 1 1 d .
H12A H 1.0567 0.9328 0.4866 0.028 Uiso 1 1 calc R
H12B H 1.0448 0.8266 0.4335 0.028 Uiso 1 1 calc R
H12C H 1.0245 0.8632 0.5039 0.028 Uiso 1 1 calc R
C13 C 1.02129(8) 1.3016(2) 0.36760(18) 0.0343(7) Uani 1 1 d .
H13A H 1.0096 1.3476 0.4038 0.051 Uiso 1 1 calc R
H13B H 1.0169 1.3332 0.3169 0.051 Uiso 1 1 calc R
H13C H 1.0444 1.3060 0.3806 0.051 Uiso 1 1 calc R
C14 C 0.94360(6) 0.9899(2) 0.28096(15) 0.0246(6) Uani 1 1 d .
H14A H 0.9374 1.0551 0.2475 0.037 Uiso 1 1 calc R
H14B H 0.9257 0.9704 0.3124 0.037 Uiso 1 1 calc R
H14C H 0.9490 0.9214 0.2508 0.037 Uiso 1 1 calc R
C15 C 0.93520(5) 0.48230(19) 0.36808(13) 0.0126(5) Uani 1 1 d .
C16 C 0.92267(6) 0.4442(2) 0.29754(13) 0.0160(5) Uani 1 1 d .
C17 C 0.90453(6) 0.3418(2) 0.29323(14) 0.0192(5) Uani 1 1 d .
H17 H 0.8963 0.3152 0.2455 0.023 Uiso 1 1 calc R
C18 C 0.89824(6) 0.2777(2) 0.35713(15) 0.0204(6) Uani 1 1 d .
C19 C 0.91130(6) 0.3153(2) 0.42601(15) 0.0209(6) Uani 1 1 d .
H19 H 0.9075 0.2706 0.4697 0.025 Uiso 1 1 calc R
C20 C 0.92981(6) 0.4168(2) 0.43308(14) 0.0180(5) Uani 1 1 d .
C21 C 0.92786(6) 0.5136(2) 0.22713(14) 0.0209(5) Uani 1 1 d .
H21A H 0.9156 0.4781 0.1846 0.031 Uiso 1 1 calc R
H21B H 0.9508 0.5135 0.2170 0.031 Uiso 1 1 calc R
H21C H 0.9206 0.5945 0.2340 0.031 Uiso 1 1 calc R
C22 C 0.87711(7) 0.1702(2) 0.35184(18) 0.0321(7) Uani 1 1 d .
H22A H 0.8844 0.1136 0.3905 0.048 Uiso 1 1 calc R
H22B H 0.8785 0.1347 0.3019 0.048 Uiso 1 1 calc R
H22C H 0.8548 0.1925 0.3597 0.048 Uiso 1 1 calc R
C23 C 0.94366(7) 0.4546(2) 0.50908(14) 0.0257(6) Uani 1 1 d .
H23A H 0.9311 0.5201 0.5276 0.039 Uiso 1 1 calc R
H23B H 0.9660 0.4793 0.5046 0.039 Uiso 1 1 calc R
H23C H 0.9429 0.3888 0.5444 0.039 Uiso 1 1 calc R
C24 C 0.82382(6) 0.5419(2) 0.47765(13) 0.0160(5) Uani 1 1 d .
H24 H 0.8370 0.5275 0.5218 0.019 Uiso 1 1 calc R
C25 C 0.79233(6) 0.5025(2) 0.47578(13) 0.0149(5) Uani 1 1 d .
C26 C 0.77330(6) 0.5284(2) 0.41140(14) 0.0179(5) Uani 1 1 d .
H26 H 0.7513 0.5058 0.4081 0.022 Uiso 1 1 calc R
C27 C 0.78646(6) 0.5871(2) 0.35224(14) 0.0178(5) Uani 1 1 d .
H27 H 0.7735 0.6042 0.3081 0.021 Uiso 1 1 calc R
C28 C 0.81844(6) 0.6212(2) 0.35717(13) 0.0146(5) Uani 1 1 d .
C29 C 0.77959(6) 0.4345(2) 0.53924(13) 0.0174(5) Uani 1 1 d .
C30 C 0.78791(6) 0.3170(2) 0.54949(14) 0.0199(5) Uani 1 1 d .
C31 C 0.77491(7) 0.2555(2) 0.60827(15) 0.0252(6) Uani 1 1 d .
H31 H 0.7810 0.1761 0.6163 0.030 Uiso 1 1 calc R
C32 C 0.75344(7) 0.3061(2) 0.65542(14) 0.0262(6) Uani 1 1 d .
C33 C 0.74587(6) 0.4228(2) 0.64496(14) 0.0245(6) Uani 1 1 d .
H33 H 0.7315 0.4590 0.6777 0.029 Uiso 1 1 calc R
C34 C 0.75867(6) 0.4894(2) 0.58789(14) 0.0203(5) Uani 1 1 d .
C35 C 0.81025(7) 0.2562(2) 0.49746(15) 0.0261(6) Uani 1 1 d .
H35A H 0.8129 0.1741 0.5127 0.039 Uiso 1 1 calc R
H35B H 0.8312 0.2953 0.5003 0.039 Uiso 1 1 calc R
H35C H 0.8011 0.2599 0.4457 0.039 Uiso 1 1 calc R
C36 C 0.73807(9) 0.2339(3) 0.71520(16) 0.0430(9) Uani 1 1 d .
H36A H 0.7271 0.2860 0.7494 0.064 Uiso 1 1 calc R
H36B H 0.7547 0.1893 0.7437 0.064 Uiso 1 1 calc R
H36C H 0.7225 0.1796 0.6913 0.064 Uiso 1 1 calc R
C37 C 0.75055(6) 0.6177(2) 0.57969(16) 0.0258(6) Uani 1 1 d .
H37A H 0.7375 0.6300 0.5331 0.039 Uiso 1 1 calc R
H37B H 0.7704 0.6633 0.5780 0.039 Uiso 1 1 calc R
H37C H 0.7385 0.6431 0.6227 0.039 Uiso 1 1 calc R
C38 C 0.83434(6) 0.6793(2) 0.29412(13) 0.0140(5) Uani 1 1 d .
C39 C 0.84284(6) 0.7983(2) 0.29804(13) 0.0151(5) Uani 1 1 d .
C40 C 0.85913(6) 0.8475(2) 0.23947(13) 0.0165(5) Uani 1 1 d .
H40 H 0.8647 0.9282 0.2418 0.020 Uiso 1 1 calc R
C41 C 0.86740(6) 0.7823(2) 0.17781(13) 0.0166(5) Uani 1 1 d .
C42 C 0.85800(6) 0.6652(2) 0.17422(13) 0.0172(5) Uani 1 1 d .
H42 H 0.8631 0.6200 0.1316 0.021 Uiso 1 1 calc R
C43 C 0.84142(6) 0.6124(2) 0.23093(13) 0.0158(5) Uani 1 1 d .
C44 C 0.83511(6) 0.8755(2) 0.36406(14) 0.0188(5) Uani 1 1 d .
H44A H 0.8544 0.8846 0.3975 0.028 Uiso 1 1 calc R
H44B H 0.8180 0.8392 0.3919 0.028 Uiso 1 1 calc R
H44C H 0.8280 0.9526 0.3455 0.028 Uiso 1 1 calc R
C45 C 0.88661(7) 0.8351(2) 0.11690(15) 0.0251(6) Uani 1 1 d .
H45A H 0.8728 0.8455 0.0713 0.038 Uiso 1 1 calc R
H45B H 0.9045 0.7828 0.1061 0.038 Uiso 1 1 calc R
H45C H 0.8951 0.9113 0.1337 0.038 Uiso 1 1 calc R
C46 C 0.83192(6) 0.4847(2) 0.22399(14) 0.0213(5) Uani 1 1 d .
H46A H 0.8088 0.4789 0.2109 0.032 Uiso 1 1 calc R
H46B H 0.8368 0.4449 0.2720 0.032 Uiso 1 1 calc R
H46C H 0.8440 0.4476 0.1845 0.032 Uiso 1 1 calc R
S1 S 0.879685(15) 0.80261(5) 0.58634(3) 0.01679(13) Uani 1 1 d .
F1 F 0.82678(4) 0.80160(15) 0.66046(9) 0.0357(4) Uani 1 1 d .
F2 F 0.83290(4) 0.95667(13) 0.59469(10) 0.0363(4) Uani 1 1 d .
F3 F 0.81848(3) 0.79546(14) 0.54067(9) 0.0282(4) Uani 1 1 d .
O1 O 0.89513(4) 0.85452(15) 0.65187(10) 0.0230(4) Uani 1 1 d .
O2 O 0.87895(4) 0.67603(14) 0.58520(10) 0.0233(4) Uani 1 1 d .
O3 O 0.88741(4) 0.85467(16) 0.51560(9) 0.0229(4) Uani 1 1 d .
C1A C 0.83743(6) 0.8409(2) 0.59589(14) 0.0220(5) Uani 1 1 d .

loop_
_atom_site_aniso_label
_atom_site_aniso_U_11
_atom_site_aniso_U_22
_atom_site_aniso_U_33
_atom_site_aniso_U_23
_atom_site_aniso_U_13
_atom_site_aniso_U_12
Ag1 0.01071(9) 0.01638(10) 0.01691(9) 0.00139(7) 0.00157(7) -0.00258(7)
N1 0.0142(10) 0.0123(10) 0.0131(9) -0.0003(7) 0.0007(8) -0.0007(8)
N2 0.0135(10) 0.0147(10) 0.0138(9) 0.0000(8) 0.0014(8) -0.0021(8)
C1 0.0129(12) 0.0128(11) 0.0132(11) -0.0003(9) 0.0005(9) 0.0009(9)
C2 0.0129(12) 0.0165(12) 0.0133(11) 0.0015(9) -0.0001(9) -0.0008(9)
C3 0.0128(12) 0.0204(13) 0.0175(12) 0.0018(10) 0.0025(10) -0.0010(10)
C4 0.0160(13) 0.0143(12) 0.0219(13) -0.0022(10) 0.0023(10) 0.0021(10)
C5 0.0145(12) 0.0135(12) 0.0125(11) 0.0005(9) -0.0014(9) 0.0002(9)
C6 0.0140(12) 0.0124(12) 0.0148(11) -0.0009(9) 0.0038(9) -0.0016(9)
C7 0.0127(12) 0.0154(12) 0.0149(11) -0.0013(9) 0.0054(9) -0.0007(9)
C8 0.0163(13) 0.0227(14) 0.0181(12) -0.0046(10) 0.0047(10) -0.0076(10)
C9 0.0255(14) 0.0145(13) 0.0216(13) -0.0002(10) 0.0083(11) -0.0041(10)
C10 0.0253(14) 0.0157(13) 0.0211(12) 0.0026(10) 0.0066(11) 0.0023(10)
C11 0.0156(12) 0.0188(13) 0.0155(11) 0.0017(10) 0.0046(10) -0.0007(10)
C12 0.0129(12) 0.0228(13) 0.0199(12) -0.0010(10) 0.0003(10) 0.0002(10)
C13 0.046(2) 0.0176(14) 0.0391(18) 0.0036(13) 0.0028(15) -0.0104(13)
C14 0.0234(14) 0.0259(15) 0.0240(13) 0.0055(11) -0.0049(11) 0.0007(11)
C15 0.0124(12) 0.0092(11) 0.0164(11) -0.0019(9) 0.0026(9) 0.0005(9)
C16 0.0152(12) 0.0158(12) 0.0172(12) -0.0032(10) 0.0039(10) 0.0031(10)
C17 0.0183(13) 0.0197(13) 0.0196(12) -0.0067(10) 0.0005(10) -0.0024(10)
C18 0.0200(14) 0.0157(13) 0.0260(14) -0.0063(10) 0.0066(11) -0.0037(10)
C19 0.0231(14) 0.0178(13) 0.0221(13) 0.0030(10) 0.0044(11) -0.0017(10)
C20 0.0211(13) 0.0144(12) 0.0184(12) 0.0012(10) 0.0002(10) -0.0003(10)
C21 0.0210(14) 0.0235(14) 0.0180(12) 0.0000(10) 0.0010(10) -0.0008(11)
C22 0.0359(18) 0.0235(15) 0.0374(17) -0.0077(12) 0.0080(14) -0.0120(13)
C23 0.0322(16) 0.0246(14) 0.0199(13) 0.0057(11) -0.0043(11) -0.0057(12)
C24 0.0157(12) 0.0147(12) 0.0176(12) 0.0016(9) 0.0001(10) -0.0014(10)
C25 0.0157(12) 0.0130(12) 0.0163(11) 0.0013(9) 0.0024(9) -0.0034(9)
C26 0.0123(12) 0.0203(13) 0.0210(12) 0.0006(10) -0.0009(10) -0.0059(10)
C27 0.0136(12) 0.0225(13) 0.0169(12) 0.0047(10) -0.0025(10) -0.0037(10)
C28 0.0149(12) 0.0125(11) 0.0163(11) 0.0000(9) 0.0003(10) -0.0012(9)
C29 0.0151(12) 0.0216(13) 0.0151(11) 0.0023(10) -0.0036(10) -0.0078(10)
C30 0.0172(13) 0.0226(14) 0.0193(12) 0.0024(10) -0.0056(10) -0.0088(10)
C31 0.0301(16) 0.0203(14) 0.0242(14) 0.0058(11) -0.0098(12) -0.0124(11)
C32 0.0300(16) 0.0332(15) 0.0151(12) 0.0034(11) -0.0024(11) -0.0182(12)
C33 0.0237(15) 0.0357(16) 0.0145(12) -0.0016(11) 0.0036(11) -0.0125(12)
C34 0.0158(13) 0.0272(14) 0.0174(12) 0.0006(10) -0.0028(10) -0.0079(11)
C35 0.0292(16) 0.0205(14) 0.0283(15) 0.0004(11) -0.0021(12) -0.0018(12)
C36 0.065(2) 0.0438(19) 0.0202(15) 0.0037(13) 0.0051(15) -0.0290(17)
C37 0.0201(14) 0.0306(15) 0.0273(14) -0.0024(12) 0.0073(11) -0.0020(11)
C38 0.0120(12) 0.0164(12) 0.0135(11) 0.0037(9) 0.0005(9) -0.0011(9)
C39 0.0136(12) 0.0156(12) 0.0159(11) 0.0012(9) 0.0006(10) -0.0002(10)
C40 0.0156(12) 0.0153(12) 0.0187(12) 0.0024(10) 0.0017(10) -0.0022(10)
C41 0.0160(13) 0.0182(13) 0.0157(12) 0.0028(10) 0.0030(10) 0.0012(10)
C42 0.0171(13) 0.0205(13) 0.0141(11) -0.0010(10) 0.0020(10) 0.0026(10)
C43 0.0139(12) 0.0168(12) 0.0162(11) 0.0008(10) -0.0028(9) 0.0007(10)
C44 0.0202(13) 0.0186(13) 0.0178(12) -0.0005(10) 0.0028(10) 0.0000(10)
C45 0.0292(15) 0.0272(15) 0.0199(13) 0.0024(11) 0.0100(11) -0.0022(12)
C46 0.0228(14) 0.0197(13) 0.0212(13) -0.0020(10) 0.0002(11) -0.0019(11)
S1 0.0164(3) 0.0191(3) 0.0148(3) -0.0003(2) -0.0003(2) -0.0016(2)
F1 0.0296(10) 0.0537(11) 0.0249(9) 0.0036(8) 0.0116(7) -0.0011(8)
F2 0.0294(9) 0.0228(9) 0.0567(12) -0.0034(8) 0.0027(8) 0.0052(7)
F3 0.0167(8) 0.0380(9) 0.0296(9) -0.0053(7) -0.0022(7) -0.0037(7)
O1 0.0242(10) 0.0264(10) 0.0178(9) -0.0025(8) -0.0037(7) -0.0047(8)
O2 0.0241(10) 0.0181(9) 0.0274(10) -0.0008(7) -0.0021(8) 0.0004(7)
O3 0.0207(10) 0.0332(11) 0.0149(8) 0.0041(8) 0.0030(7) -0.0027(8)
C1A 0.0222(14) 0.0257(14) 0.0180(12) -0.0017(11) 0.0008(10) -0.0013(11)

loop_
_atom_type_symbol
_atom_type_description
_atom_type_scat_dispersion_real
_atom_type_scat_dispersion_imag
_atom_type_scat_source
C C 0.0033 0.0016 'International Tables Vol C Tables 4.2.6.8 and 6.1.1.4'
H H 0.0000 0.0000 'International Tables Vol C Tables 4.2.6.8 and 6.1.1.4'
Ag Ag -0.8971 1.1015 'International Tables Vol C Tables 4.2.6.8 and 6.1.1.4'
F F 0.0171 0.0103 'International Tables Vol C Tables 4.2.6.8 and 6.1.1.4'
N N 0.0061 0.0033 'International Tables Vol C Tables 4.2.6.8 and 6.1.1.4'
O O 0.0106 0.0060 'International Tables Vol C Tables 4.2.6.8 and 6.1.1.4'
S S 0.1246 0.1234 'International Tables Vol C Tables 4.2.6.8 and 6.1.1.4'

loop_
_geom_angle_atom_site_label_1
_geom_angle_atom_site_label_2
_geom_angle_atom_site_label_3
_geom_angle
N2 Ag1 N1 164.29(7)
C1 N1 C5 119.2(2)
C1 N1 Ag1 122.65(15)
C5 N1 Ag1 117.42(15)
C24 N2 C28 119.3(2)
C24 N2 Ag1 121.88(16)
C28 N2 Ag1 118.77(15)
N1 C1 C2 123.5(2)
N1 C1 H1 118.3
C2 C1 H1 118.3
C3 C2 C1 116.9(2)
C3 C2 C6 123.3(2)
C1 C2 C6 119.8(2)
C4 C3 C2 120.0(2)
C4 C3 H3 120.0
C2 C3 H3 120.0
C3 C4 C5 120.1(2)
C3 C4 H4 119.9
C5 C4 H4 119.9
N1 C5 C4 120.2(2)
N1 C5 C15 115.7(2)
C4 C5 C15 124.0(2)
C7 C6 C11 120.6(2)
C7 C6 C2 120.4(2)
C11 C6 C2 118.9(2)
C8 C7 C6 118.3(2)
C8 C7 C12 119.5(2)
C6 C7 C12 122.2(2)
C9 C8 C7 122.2(2)
C9 C8 H8 118.9
C7 C8 H8 118.9
C8 C9 C10 118.4(2)
C8 C9 C13 121.1(2)
C10 C9 C13 120.6(2)
C9 C10 C11 122.0(2)
C9 C10 H10 119.0
C11 C10 H10 119.0
C10 C11 C6 118.4(2)
C10 C11 C14 119.4(2)
C6 C11 C14 122.2(2)
C7 C12 H12A 109.5
C7 C12 H12B 109.5
H12A C12 H12B 109.5
C7 C12 H12C 109.5
H12A C12 H12C 109.5
H12B C12 H12C 109.5
C9 C13 H13A 109.5
C9 C13 H13B 109.5
H13A C13 H13B 109.5
C9 C13 H13C 109.5
H13A C13 H13C 109.5
H13B C13 H13C 109.5
C11 C14 H14A 109.5
C11 C14 H14B 109.5
H14A C14 H14B 109.5
C11 C14 H14C 109.5
H14A C14 H14C 109.5
H14B C14 H14C 109.5
C16 C15 C20 120.3(2)
C16 C15 C5 119.1(2)
C20 C15 C5 120.6(2)
C17 C16 C15 119.1(2)
C17 C16 C21 119.7(2)
C15 C16 C21 121.2(2)
C18 C17 C16 121.4(2)
C18 C17 H17 119.3
C16 C17 H17 119.3
C19 C18 C17 118.7(2)
C19 C18 C22 120.6(2)
C17 C18 C22 120.7(2)
C18 C19 C20 121.9(2)
C18 C19 H19 119.0
C20 C19 H19 119.0
C19 C20 C15 118.5(2)
C19 C20 C23 120.3(2)
C15 C20 C23 121.2(2)
C16 C21 H21A 109.5
C16 C21 H21B 109.5
H21A C21 H21B 109.5
C16 C21 H21C 109.5
H21A C21 H21C 109.5
H21B C21 H21C 109.5
C18 C22 H22A 109.5
C18 C22 H22B 109.5
H22A C22 H22B 109.5
C18 C22 H22C 109.5
H22A C22 H22C 109.5
H22B C22 H22C 109.5
C20 C23 H23A 109.5
C20 C23 H23B 109.5
H23A C23 H23B 109.5
C20 C23 H23C 109.5
H23A C23 H23C 109.5
H23B C23 H23C 109.5
N2 C24 C25 123.6(2)
N2 C24 H24 118.2
C25 C24 H24 118.2
C24 C25 C26 116.8(2)
C24 C25 C29 121.5(2)
C26 C25 C29 121.7(2)
C27 C26 C25 119.9(2)
C27 C26 H26 120.1
C25 C26 H26 120.1
C26 C27 C28 120.2(2)
C26 C27 H27 119.9
C28 C27 H27 119.9
N2 C28 C27 120.1(2)
N2 C28 C38 117.2(2)
C27 C28 C38 122.6(2)
C30 C29 C34 120.3(2)
C30 C29 C25 120.3(2)
C34 C29 C25 119.3(2)
C31 C30 C29 118.7(2)
C31 C30 C35 120.2(2)
C29 C30 C35 121.1(2)
C32 C31 C30 122.2(3)
C32 C31 H31 118.9
C30 C31 H31 118.9
C33 C32 C31 118.1(2)
C33 C32 C36 121.3(3)
C31 C32 C36 120.6(3)
C32 C33 C34 122.1(3)
C32 C33 H33 119.0
C34 C33 H33 119.0
C33 C34 C29 118.5(2)
C33 C34 C37 120.5(2)
C29 C34 C37 121.0(2)
C30 C35 H35A 109.5
C30 C35 H35B 109.5
H35A C35 H35B 109.5
C30 C35 H35C 109.5
H35A C35 H35C 109.5
H35B C35 H35C 109.5
C32 C36 H36A 109.5
C32 C36 H36B 109.5
H36A C36 H36B 109.5
C32 C36 H36C 109.5
H36A C36 H36C 109.5
H36B C36 H36C 109.5
C34 C37 H37A 109.5
C34 C37 H37B 109.5
H37A C37 H37B 109.5
C34 C37 H37C 109.5
H37A C37 H37C 109.5
H37B C37 H37C 109.5
C43 C38 C39 120.3(2)
C43 C38 C28 118.8(2)
C39 C38 C28 121.0(2)
C40 C39 C38 119.0(2)
C40 C39 C44 118.4(2)
C38 C39 C44 122.6(2)
C41 C40 C39 121.8(2)
C41 C40 H40 119.1
C39 C40 H40 119.1
C40 C41 C42 118.2(2)
C40 C41 C45 121.2(2)
C42 C41 C45 120.6(2)
C43 C42 C41 122.1(2)
C43 C42 H42 118.9
C41 C42 H42 118.9
C42 C43 C38 118.6(2)
C42 C43 C46 119.7(2)
C38 C43 C46 121.7(2)
C39 C44 H44A 109.5
C39 C44 H44B 109.5
H44A C44 H44B 109.5
C39 C44 H44C 109.5
H44A C44 H44C 109.5
H44B C44 H44C 109.5
C41 C45 H45A 109.5
C41 C45 H45B 109.5
H45A C45 H45B 109.5
C41 C45 H45C 109.5
H45A C45 H45C 109.5
H45B C45 H45C 109.5
C43 C46 H46A 109.5
C43 C46 H46B 109.5
H46A C46 H46B 109.5
C43 C46 H46C 109.5
H46A C46 H46C 109.5
H46B C46 H46C 109.5
O1 S1 O3 115.45(11)
O1 S1 O2 115.68(11)
O3 S1 O2 113.89(11)
O1 S1 C1A 102.79(11)
O3 S1 C1A 103.86(11)
O2 S1 C1A 102.71(11)
F1 C1A F3 107.2(2)
F1 C1A F2 107.1(2)
F3 C1A F2 107.1(2)
F1 C1A S1 111.28(18)
F3 C1A S1 112.08(17)
F2 C1A S1 111.76(18)

loop_
_geom_bond_atom_site_label_1
_geom_bond_atom_site_label_2
_geom_bond_distance
Ag1 N2 2.1523(19)
Ag1 N1 2.1556(19)
N1 C1 1.340(3)
N1 C5 1.357(3)
N2 C24 1.345(3)
N2 C28 1.351(3)
C1 C2 1.395(3)
C1 H1 0.9500
C2 C3 1.385(3)
C2 C6 1.491(3)
C3 C4 1.383(3)
C3 H3 0.9500
C4 C5 1.384(3)
C4 H4 0.9500
C5 C15 1.485(3)
C6 C7 1.404(3)
C6 C11 1.408(3)
C7 C8 1.391(3)
C7 C12 1.507(3)
C8 C9 1.382(4)
C8 H8 0.9500
C9 C10 1.387(4)
C9 C13 1.501(3)
C10 C11 1.389(3)
C10 H10 0.9500
C11 C14 1.504(3)
C12 H12A 0.9800
C12 H12B 0.9800
C12 H12C 0.9800
C13 H13A 0.9800
C13 H13B 0.9800
C13 H13C 0.9800
C14 H14A 0.9800
C14 H14B 0.9800
C14 H14C 0.9800
C15 C16 1.404(3)
C15 C20 1.404(3)
C16 C17 1.391(3)
C16 C21 1.507(3)
C17 C18 1.388(3)
C17 H17 0.9500
C18 C19 1.384(4)
C18 C22 1.510(3)
C19 C20 1.394(3)
C19 H19 0.9500
C20 C23 1.507(3)
C21 H21A 0.9800
C21 H21B 0.9800
C21 H21C 0.9800
C22 H22A 0.9800
C22 H22B 0.9800
C22 H22C 0.9800
C23 H23A 0.9800
C23 H23B 0.9800
C23 H23C 0.9800
C24 C25 1.385(3)
C24 H24 0.9500
C25 C26 1.392(3)
C25 C29 1.489(3)
C26 C27 1.383(3)
C26 H26 0.9500
C27 C28 1.386(3)
C27 H27 0.9500
C28 C38 1.486(3)
C29 C30 1.395(3)
C29 C34 1.405(3)
C30 C31 1.391(3)
C30 C35 1.512(4)
C31 C32 1.382(4)
C31 H31 0.9500
C32 C33 1.379(4)
C32 C36 1.512(4)
C33 C34 1.395(3)
C33 H33 0.9500
C34 C37 1.508(4)
C35 H35A 0.9800
C35 H35B 0.9800
C35 H35C 0.9800
C36 H36A 0.9800
C36 H36B 0.9800
C36 H36C 0.9800
C37 H37A 0.9800
C37 H37B 0.9800
C37 H37C 0.9800
C38 C43 1.402(3)
C38 C39 1.404(3)
C39 C40 1.390(3)
C39 C44 1.516(3)
C40 C41 1.383(3)
C40 H40 0.9500
C41 C42 1.393(3)
C41 C45 1.504(3)
C42 C43 1.388(3)
C42 H42 0.9500
C43 C46 1.513(3)
C44 H44A 0.9800
C44 H44B 0.9800
C44 H44C 0.9800
C45 H45A 0.9800
C45 H45B 0.9800
C45 H45C 0.9800
C46 H46A 0.9800
C46 H46B 0.9800
C46 H46C 0.9800
S1 O1 1.4319(18)
S1 O3 1.4424(17)
S1 O2 1.4447(17)
S1 C1A 1.829(3)
F1 C1A 1.329(3)
F2 C1A 1.335(3)
F3 C1A 1.334(3)
